data_7211074
loop_
_publ_author_name
'Gee, William J.'
'Moubaraki, Boujemaa'
'Murray, Keith S.'
'Batten, Stuart R.'

_publ_section_title
;
 Coordination polymers of a dipyridylazacrown ligand: structural, thermal
 and spectroscopic properties
;
_journal_issue 45
_journal_name_full CrystEngComm
_journal_page_first 9655
_journal_paper_doi 10.1039/c3ce41202d
_journal_volume 15
_journal_year 2013
_chemical_formula_moiety 'C48 H78 N8 Ni O10, 4(Cl O4), O, 3(H2 O)'
_chemical_formula_sum 'C48 H84 Cl4 N8 Ni O30'
_chemical_formula_weight 1453.74
_chemical_name_systematic
; 
 ? 
;
_space_group_IT_number 14
_symmetry_cell_setting monoclinic
_symmetry_space_group_name_Hall '-P 2ybc'
_symmetry_space_group_name_H-M 'P 1 21/c 1'
_atom_sites_solution_hydrogens geom
_atom_sites_solution_primary direct
_atom_sites_solution_secondary difmap
_audit_creation_method SHELXL-97
_cell_angle_alpha 90.00
_cell_angle_beta 95.43(3)
_cell_angle_gamma 90.00
_cell_formula_units_Z 4
_cell_length_a 17.576(4)
_cell_length_b 14.207(3)
_cell_length_c 25.869(5)
_cell_measurement_reflns_used 58514
_cell_measurement_temperature 123(2)
_cell_measurement_theta_max 28.60
_cell_measurement_theta_min 1.16
_cell_volume 6431(2)
_computing_cell_refinement 'XDS (Kabsch, 1993)'
_computing_data_collection 'Blu-Ice (McPhillips et al, 2002)'
_computing_data_reduction 'XDS (Kabsch, 1993)'
_computing_molecular_graphics X-SEED
_computing_publication_material 'XCIF V6.12 (BrukerAXS, 2001).'
_computing_structure_refinement 'SHELXL-97 (Sheldrick, 1997)'
_computing_structure_solution 'SHELXS-97 (Sheldrick, 1990)'
_diffrn_ambient_temperature 123(2)
_diffrn_detector_area_resol_mean none
_diffrn_measured_fraction_theta_full 0.990
_diffrn_measured_fraction_theta_max 0.978
_diffrn_measurement_device_type 'ADSC Quantum 210r'
_diffrn_measurement_method 'scans in phi'
_diffrn_radiation_monochromator silicon
_diffrn_radiation_source 'Australian synchrotron MX1'
_diffrn_radiation_type synchrotron
_diffrn_radiation_wavelength 0.71073
_diffrn_reflns_av_R_equivalents 0.1551
_diffrn_reflns_av_sigmaI/netI 0.1167
_diffrn_reflns_limit_h_max 23
_diffrn_reflns_limit_h_min -23
_diffrn_reflns_limit_k_max 19
_diffrn_reflns_limit_k_min -17
_diffrn_reflns_limit_l_max 34
_diffrn_reflns_limit_l_min -34
_diffrn_reflns_number 58514
_diffrn_reflns_theta_full 27.50
_diffrn_reflns_theta_max 28.60
_diffrn_reflns_theta_min 1.16
_diffrn_standards_decay_% none
_diffrn_standards_interval_count none
_diffrn_standards_interval_time none
_diffrn_standards_number 0
_exptl_absorpt_coefficient_mu 0.561
_exptl_absorpt_correction_type none
_exptl_crystal_colour olive-green
_exptl_crystal_density_diffrn 1.502
_exptl_crystal_density_method 'not measured'
_exptl_crystal_description plate
_exptl_crystal_F_000 3056
_exptl_crystal_size_max 0.3
_exptl_crystal_size_mid 0.3
_exptl_crystal_size_min 0.1
_refine_diff_density_max 0.705
_refine_diff_density_min -0.450
_refine_diff_density_rms 0.086
_refine_ls_extinction_method none
_refine_ls_goodness_of_fit_ref 1.015
_refine_ls_hydrogen_treatment constr
_refine_ls_matrix_type full
_refine_ls_number_parameters 833
_refine_ls_number_reflns 16085
_refine_ls_number_restraints 3
_refine_ls_restrained_S_all 1.019
_refine_ls_R_factor_all 0.1746
_refine_ls_R_factor_gt 0.0970
_refine_ls_shift/su_max 0.011
_refine_ls_shift/su_mean 0.001
_refine_ls_structure_factor_coef Fsqd
_refine_ls_weighting_details 'calc w=1/[\s^2^(Fo^2^)+(0.0978P)^2^+20.7792P] where P=(Fo^2^+2Fc^2^)/3'
_refine_ls_weighting_scheme calc
_refine_ls_wR_factor_gt 0.2335
_refine_ls_wR_factor_ref 0.2742
_reflns_number_gt 8461
_reflns_number_total 16085
_reflns_threshold_expression >2sigma(I)
_cod_data_source_file c3ce41202d.txt
_cod_data_source_block 1
_cod_original_sg_symbol_H-M 'P 21/c'
_cod_database_code 7211074

loop_
_symmetry_equiv_pos_as_xyz
'x, y, z'
'-x, y+1/2, -z+1/2'
'-x, -y, -z'
'x, -y-1/2, z-1/2'

loop_
_atom_site_label
_atom_site_type_symbol
_atom_site_fract_x
_atom_site_fract_y
_atom_site_fract_z
_atom_site_U_iso_or_equiv
_atom_site_adp_type
_atom_site_occupancy
_atom_site_symmetry_multiplicity
_atom_site_calc_flag
_atom_site_refinement_flags
Ni1 Ni 0.74690(4) 0.61139(5) 0.75723(3) 0.0322(9) Uani 1 1 d .
Cl3 Cl 0.67793(10) 0.31860(13) 0.86843(7) 0.0506(9) Uani 1 1 d .
Cl4 Cl 0.79558(10) 0.35816(12) 0.56509(7) 0.0499(9) Uani 1 1 d .
Cl1 Cl 0.83193(10) 0.94005(12) 0.83345(7) 0.0459(9) Uani 1 1 d .
Cl2 Cl 0.67326(9) 0.92912(11) 0.65328(7) 0.0459(9) Uani 1 1 d .
O2 O 0.7416(3) 0.7595(3) 0.75756(17) 0.0414(13) Uani 1 1 d D
N5 N 0.8256(3) 0.6063(4) 0.7005(2) 0.0362(14) Uani 1 1 d .
N3 N 0.6563(3) 0.6111(3) 0.69837(19) 0.0338(13) Uani 1 1 d .
N7 N 0.8404(3) 0.6180(4) 0.8145(2) 0.0371(14) Uani 1 1 d .
O1 O 0.7470(3) 0.4639(3) 0.76019(18) 0.0438(13) Uani 1 1 d D
N1 N 0.6659(3) 0.6088(4) 0.81263(19) 0.0345(13) Uani 1 1 d .
C3 C 0.5554(3) 0.5983(4) 0.8844(2) 0.0372(15) Uani 1 1 d .
O11 O 0.7880(3) 0.8591(3) 0.84812(19) 0.0462(14) Uani 1 1 d .
C28 C 0.8687(4) 0.6599(4) 0.6207(2) 0.0381(16) Uani 1 1 d .
H28 H 0.8625 0.7024 0.5922 0.046 Uiso 1 1 calc R
C5 C 0.6685(3) 0.6657(4) 0.8540(2) 0.0356(15) Uani 1 1 d .
H5 H 0.7089 0.7103 0.8587 0.043 Uiso 1 1 calc R
C27 C 0.9275(4) 0.5947(4) 0.6238(3) 0.0416(17) Uani 1 1 d .
C39 C 0.9727(4) 0.6216(4) 0.8845(3) 0.0414(16) Uani 1 1 d .
O15 O 0.7278(3) 0.8535(4) 0.6647(2) 0.0568(16) Uani 1 1 d .
C29 C 0.8189(3) 0.6633(4) 0.6588(2) 0.0356(15) Uani 1 1 d .
H29 H 0.7783 0.7077 0.6555 0.043 Uiso 1 1 calc R
O25 O 0.7315(4) 0.4005(5) 0.5850(3) 0.081(2) Uani 1 1 d .
C15 C 0.5381(3) 0.6769(4) 0.6618(2) 0.0357(15) Uani 1 1 d .
H15 H 0.5010 0.7255 0.6622 0.043 Uiso 1 1 calc R
C18 C 0.6482(3) 0.5423(4) 0.6623(2) 0.0341(15) Uani 1 1 d .
H18 H 0.6872 0.4961 0.6620 0.041 Uiso 1 1 calc R
C4 C 0.6151(3) 0.6629(4) 0.8906(2) 0.0345(15) Uani 1 1 d .
H4 H 0.6194 0.7047 0.9194 0.041 Uiso 1 1 calc R
C2 C 0.5525(4) 0.5410(4) 0.8406(3) 0.0415(16) Uani 1 1 d .
H2 H 0.5126 0.4961 0.8344 0.050 Uiso 1 1 calc R
C14 C 0.6014(3) 0.6776(4) 0.6971(2) 0.0359(15) Uani 1 1 d .
H14 H 0.6068 0.7273 0.7217 0.043 Uiso 1 1 calc R
O13 O 0.8273(4) 1.0130(4) 0.8703(3) 0.079(2) Uani 1 1 d .
C38 C 0.9566(4) 0.6919(5) 0.8475(3) 0.0445(17) Uani 1 1 d .
H38 H 0.9907 0.7435 0.8460 0.053 Uiso 1 1 calc R
O16 O 0.6002(3) 0.9019(4) 0.6665(3) 0.076(2) Uani 1 1 d .
C40 C 0.9188(4) 0.5498(4) 0.8854(3) 0.0413(16) Uani 1 1 d .
H40 H 0.9266 0.5001 0.9099 0.050 Uiso 1 1 calc R
O18 O 0.7003(4) 1.0127(4) 0.6783(3) 0.083(2) Uani 1 1 d .
C1 C 0.6069(4) 0.5491(4) 0.8062(3) 0.0432(17) Uani 1 1 d .
H1 H 0.6025 0.5102 0.7762 0.052 Uiso 1 1 calc R
C41 C 0.8543(4) 0.5511(4) 0.8507(3) 0.0408(16) Uani 1 1 d .
H41 H 0.8178 0.5022 0.8526 0.049 Uiso 1 1 calc R
C26 C 0.9338(4) 0.5370(5) 0.6668(3) 0.0489(19) Uani 1 1 d .
H26 H 0.9730 0.4909 0.6706 0.059 Uiso 1 1 calc R
O26 O 0.8371(4) 0.3038(5) 0.6046(2) 0.087(2) Uani 1 1 d .
C25 C 0.8832(4) 0.5457(5) 0.7050(3) 0.0477(18) Uani 1 1 d .
H25 H 0.8903 0.5071 0.7350 0.057 Uiso 1 1 calc R
O17 O 0.6701(4) 0.9458(4) 0.5975(2) 0.0678(18) Uani 1 1 d .
C17 C 0.5860(4) 0.5360(4) 0.6262(2) 0.0373(15) Uani 1 1 d .
H17 H 0.5820 0.4856 0.6019 0.045 Uiso 1 1 calc R
C37 C 0.8922(4) 0.6876(5) 0.8131(3) 0.0428(17) Uani 1 1 d .
H37 H 0.8838 0.7354 0.7875 0.051 Uiso 1 1 calc R
O12 O 0.9081(3) 0.9138(4) 0.8297(3) 0.079(2) Uani 1 1 d .
O20 O 0.6551(6) 0.3319(7) 0.8157(3) 0.126(3) Uani 1 1 d .
O14 O 0.7958(5) 0.9731(6) 0.7845(3) 0.094(2) Uani 1 1 d .
O23 O 0.7721(4) 0.2990(5) 0.5221(2) 0.0745(19) Uani 1 1 d .
O21 O 0.6124(5) 0.3254(5) 0.8939(4) 0.116(3) Uani 1 1 d .
O22 O 0.7117(4) 0.2292(5) 0.8766(4) 0.118(4) Uani 1 1 d .
N4 N 0.4029(3) 0.5286(4) 0.5929(2) 0.0382(14) Uani 1 1 d .
N6 N 1.0018(4) 0.6700(4) 0.5570(2) 0.0498(17) Uani 1 1 d .
N2 N 0.4671(3) 0.6728(3) 0.9431(2) 0.0374(14) Uani 1 1 d .
C6 C 0.4990(4) 0.5850(4) 0.9244(3) 0.0388(16) Uani 1 1 d .
H6A H 0.4564 0.5451 0.9091 0.047 Uiso 1 1 calc R
H6B H 0.5246 0.5506 0.9545 0.047 Uiso 1 1 calc R
C19 C 0.4608(4) 0.6045(5) 0.5849(2) 0.0395(15) Uani 1 1 d .
H19A H 0.4793 0.5962 0.5502 0.047 Uiso 1 1 calc R
H19B H 0.4352 0.6665 0.5853 0.047 Uiso 1 1 calc R
C16 C 0.5282(4) 0.6043(4) 0.6251(2) 0.0371(15) Uani 1 1 d .
C30 C 0.9785(4) 0.5811(5) 0.5803(3) 0.052(2) Uani 1 1 d .
H30A H 1.0249 0.5464 0.5940 0.062 Uiso 1 1 calc R
H30B H 0.9512 0.5419 0.5528 0.062 Uiso 1 1 calc R
C42 C 1.0424(4) 0.6267(5) 0.9221(3) 0.0483(18) Uani 1 1 d .
H42A H 1.0278 0.6144 0.9575 0.058 Uiso 1 1 calc R
H42B H 1.0638 0.6911 0.9216 0.058 Uiso 1 1 calc R
N8 N 1.1034(4) 0.5566(4) 0.9099(3) 0.067(2) Uani 1 1 d .
H8 H 1.0860 0.4964 0.9166 0.080 Uiso 1 1 calc R
C11 C 0.3896(4) 0.7069(5) 0.8594(3) 0.0450(17) Uani 1 1 d .
H11A H 0.4056 0.6480 0.8430 0.054 Uiso 1 1 calc R
H11B H 0.3373 0.7228 0.8443 0.054 Uiso 1 1 calc R
C10 C 0.3910(4) 0.6941(5) 0.9177(3) 0.0420(16) Uani 1 1 d .
H10A H 0.3718 0.7523 0.9330 0.050 Uiso 1 1 calc R
H10B H 0.3557 0.6423 0.9248 0.050 Uiso 1 1 calc R
C43 C 1.1198(5) 0.5616(6) 0.8502(4) 0.078(3) Uani 1 1 d .
H43A H 1.0833 0.6059 0.8317 0.094 Uiso 1 1 calc R
H43B H 1.1720 0.5865 0.8479 0.094 Uiso 1 1 calc R
C31 C 0.9891(6) 0.6657(5) 0.4995(3) 0.070(3) Uani 1 1 d .
H31A H 1.0227 0.7126 0.4848 0.084 Uiso 1 1 calc R
H31B H 1.0046 0.6027 0.4879 0.084 Uiso 1 1 calc R
O24 O 0.8425(4) 0.4300(6) 0.5476(3) 0.090(2) Uani 1 1 d .
O19 O 0.7283(5) 0.3919(6) 0.8806(5) 0.142(4) Uani 1 1 d .
O28 O 0.4875(3) 0.3812(3) 0.56551(17) 0.0417(13) Uani 1 1 d .
O6 O 0.3180(3) 0.3732(3) 0.52688(17) 0.0442(13) Uani 1 1 d .
O5 O 0.4668(3) 0.4258(3) 0.68369(18) 0.0449(13) Uani 1 1 d .
O4 O 0.4414(3) 0.7817(3) 0.84998(18) 0.0449(13) Uani 1 1 d .
O3 O 0.5701(3) 0.7697(3) 1.02054(17) 0.0439(13) Uani 1 1 d .
O9 O 1.0373(4) 0.4443(4) 0.8198(3) 0.0715(19) Uani 1 1 d .
O8 O 1.0372(3) 0.7887(4) 0.6444(2) 0.0557(15) Uani 1 1 d .
C22 C 0.3381(4) 0.5401(5) 0.5503(3) 0.0413(16) Uani 1 1 d .
H22A H 0.3082 0.5968 0.5576 0.050 Uiso 1 1 calc R
H22B H 0.3599 0.5504 0.5169 0.050 Uiso 1 1 calc R
O10 O 1.1568(4) 0.4627(5) 1.0104(2) 0.0698(18) Uani 1 1 d .
O7 O 0.8856(4) 0.7729(4) 0.4931(2) 0.0675(18) Uani 1 1 d .
C8 C 0.5393(4) 0.6797(5) 1.0303(3) 0.0468(18) Uani 1 1 d .
H8A H 0.5337 0.6726 1.0678 0.056 Uiso 1 1 calc R
H8B H 0.5741 0.6298 1.0199 0.056 Uiso 1 1 calc R
C13 C 0.5136(5) 0.8442(5) 0.7864(3) 0.0500(19) Uani 1 1 d .
H13A H 0.5531 0.7953 0.7943 0.060 Uiso 1 1 calc R
H13B H 0.5126 0.8598 0.7490 0.060 Uiso 1 1 calc R
C7 C 0.4621(4) 0.6701(5) 0.9995(3) 0.0447(17) Uani 1 1 d .
H7A H 0.4385 0.6098 1.0086 0.054 Uiso 1 1 calc R
H7B H 0.4285 0.7217 1.0092 0.054 Uiso 1 1 calc R
C20 C 0.3746(4) 0.5323(5) 0.6465(3) 0.0426(16) Uani 1 1 d .
H20A H 0.4007 0.5843 0.6665 0.051 Uiso 1 1 calc R
H20B H 0.3191 0.5460 0.6429 0.051 Uiso 1 1 calc R
C21 C 0.3882(4) 0.4433(6) 0.6756(3) 0.053(2) Uani 1 1 d .
H21A H 0.3664 0.4479 0.7094 0.064 Uiso 1 1 calc R
H21B H 0.3626 0.3908 0.6557 0.064 Uiso 1 1 calc R
C23 C 0.2850(4) 0.4565(5) 0.5449(3) 0.0451(17) Uani 1 1 d .
H23A H 0.2664 0.4435 0.5791 0.054 Uiso 1 1 calc R
H23B H 0.2401 0.4732 0.5206 0.054 Uiso 1 1 calc R
C12 C 0.4391(4) 0.8070(5) 0.7970(3) 0.0495(18) Uani 1 1 d .
H12A H 0.3992 0.8553 0.7888 0.059 Uiso 1 1 calc R
H12B H 0.4263 0.7512 0.7750 0.059 Uiso 1 1 calc R
C32 C 0.9100(6) 0.6835(6) 0.4784(3) 0.067(2) Uani 1 1 d .
H32A H 0.9063 0.6794 0.4400 0.081 Uiso 1 1 calc R
H32B H 0.8761 0.6347 0.4912 0.081 Uiso 1 1 calc R
C34 C 1.0785(4) 0.6973(6) 0.5752(4) 0.062(2) Uani 1 1 d .
H34A H 1.0918 0.7553 0.5568 0.075 Uiso 1 1 calc R
H34B H 1.1141 0.6472 0.5663 0.075 Uiso 1 1 calc R
C35 C 1.0899(4) 0.7151(6) 0.6331(4) 0.066(2) Uani 1 1 d .
H35A H 1.0794 0.6570 0.6524 0.079 Uiso 1 1 calc R
H35B H 1.1432 0.7350 0.6434 0.079 Uiso 1 1 calc R
C44 C 1.1134(6) 0.4732(8) 0.8255(5) 0.083(3) Uani 1 1 d .
H44A H 1.1331 0.4775 0.7910 0.100 Uiso 1 1 calc R
H44B H 1.1446 0.4263 0.8464 0.100 Uiso 1 1 calc R
C46 C 1.1784(6) 0.5700(7) 0.9399(5) 0.081(3) Uani 1 1 d .
H46A H 1.2150 0.5241 0.9276 0.097 Uiso 1 1 calc R
H46B H 1.1974 0.6339 0.9328 0.097 Uiso 1 1 calc R
C47 C 1.1769(8) 0.5593(8) 0.9933(4) 0.094(4) Uani 1 1 d .
H47A H 1.1395 0.6044 1.0054 0.112 Uiso 1 1 calc R
H47B H 1.2278 0.5761 1.0105 0.112 Uiso 1 1 calc R
O29 O 0.8112(4) 0.3249(4) 0.7109(2) 0.0635(17) Uani 1 1 d D
O30 O 1.0355(3) 0.3928(4) 0.9350(2) 0.0628(17) Uani 1 1 d .
C9 C 0.6467(4) 0.7813(5) 1.0433(3) 0.0460(17) Uani 1 1 d .
H9A H 0.6790 0.7296 1.0319 0.055 Uiso 1 1 calc R
H9B H 0.6479 0.7788 1.0816 0.055 Uiso 1 1 calc R
O27 O 0.7497(5) 0.1732(5) 0.7578(3) 0.094(2) Uani 1 1 d .
C24 C 0.3228(4) 0.3739(5) 0.4730(3) 0.0466(18) Uani 1 1 d .
H24A H 0.3571 0.4253 0.4637 0.056 Uiso 1 1 calc R
H24B H 0.2716 0.3849 0.4546 0.056 Uiso 1 1 calc R
C33 C 0.8165(5) 0.8035(7) 0.4661(3) 0.070(3) Uani 1 1 d .
H33A H 0.7771 0.7540 0.4672 0.084 Uiso 1 1 calc R
H33B H 0.8244 0.8156 0.4293 0.084 Uiso 1 1 calc R
C48 C 1.2105(5) 0.3948(7) 1.0085(4) 0.076(3) Uani 1 1 d .
H48A H 1.2592 0.4163 1.0272 0.091 Uiso 1 1 calc R
H48B H 1.2195 0.3823 0.9719 0.091 Uiso 1 1 calc R
C45 C 1.0249(7) 0.3590(8) 0.7912(4) 0.087(4) Uani 1 1 d .
H45A H 1.0682 0.3153 0.7996 0.105 Uiso 1 1 calc R
H45B H 1.0210 0.3722 0.7535 0.105 Uiso 1 1 calc R
C36 C 1.0472(6) 0.8154(6) 0.6945(3) 0.080(3) Uani 1 1 d .
H36A H 1.0896 0.8613 0.6996 0.096 Uiso 1 1 calc R
H36B H 1.0603 0.7601 0.7169 0.096 Uiso 1 1 calc R
H6 H 0.4293 0.4630 0.5862 0.040(18) Uiso 1 1 d R
H29D H 0.8158 0.3025 0.6751 0.08(3) Uiso 1 1 d R
H29C H 0.7806 0.2620 0.7248 0.11(4) Uiso 1 1 d RD
H1C H 0.7528 0.4225 0.7368 0.08(3) Uiso 1 1 d R
H2C H 0.7462 0.8011 0.7308 0.07(3) Uiso 1 1 d R
H2D H 0.7281 0.8032 0.7899 0.11(4) Uiso 1 1 d RD
H1D H 0.7358 0.4404 0.7916 0.05(2) Uiso 1 1 d RD
H28D H 0.5049 0.3477 0.5899 0.04(2) Uiso 1 1 d R
H30C H 1.0034 0.3611 0.9042 0.13(5) Uiso 1 1 d R
H28C H 0.4675 0.3356 0.5464 0.06(3) Uiso 1 1 d R
H30D H 1.0545 0.3392 0.9579 0.14(5) Uiso 1 1 d R

loop_
_atom_site_aniso_label
_atom_site_aniso_U_11
_atom_site_aniso_U_22
_atom_site_aniso_U_33
_atom_site_aniso_U_23
_atom_site_aniso_U_13
_atom_site_aniso_U_12
Ni1 0.0316(9) 0.0279(9) 0.0378(9) 0.0020(3) 0.0068(3) 0.0005(3)
Cl3 0.0517(12) 0.0505(13) 0.0505(13) 0.0109(8) 0.0090(7) -0.0115(8)
Cl4 0.0539(13) 0.0443(12) 0.0529(13) -0.0026(7) 0.0125(8) 0.0055(7)
Cl1 0.0463(12) 0.0405(12) 0.0522(13) -0.0024(7) 0.0117(7) -0.0090(7)
Cl2 0.0438(12) 0.0338(11) 0.0592(13) 0.0047(7) 0.0004(7) 0.0043(6)
O2 0.051(3) 0.030(2) 0.043(3) 0.0000(19) 0.0006(19) 0.0007(19)
N5 0.036(3) 0.031(3) 0.043(3) 0.002(2) 0.009(2) 0.005(2)
N3 0.035(3) 0.029(2) 0.038(3) 0.002(2) 0.009(2) 0.002(2)
N7 0.034(3) 0.034(3) 0.044(3) 0.005(2) 0.004(2) 0.000(2)
O1 0.055(3) 0.033(2) 0.045(3) 0.005(2) 0.015(2) 0.004(2)
N1 0.036(3) 0.032(3) 0.036(3) 0.003(2) 0.006(2) 0.000(2)
C3 0.041(3) 0.034(3) 0.038(3) 0.003(2) 0.011(3) 0.006(2)
O11 0.045(3) 0.045(3) 0.050(3) -0.005(2) 0.010(2) -0.012(2)
C28 0.044(3) 0.032(3) 0.040(3) 0.004(2) 0.010(3) -0.001(2)
C5 0.034(3) 0.033(3) 0.039(3) -0.001(2) 0.003(2) -0.004(2)
C27 0.042(3) 0.033(3) 0.051(4) 0.003(3) 0.013(3) -0.003(3)
C39 0.043(3) 0.035(3) 0.046(4) -0.004(3) 0.007(3) 0.000(3)
O15 0.062(3) 0.040(3) 0.070(4) 0.007(2) 0.015(3) 0.021(2)
C29 0.039(3) 0.032(3) 0.037(3) -0.002(2) 0.005(2) 0.001(2)
O25 0.083(4) 0.072(4) 0.095(5) -0.005(4) 0.039(4) 0.022(3)
C15 0.037(3) 0.034(3) 0.037(3) -0.003(2) 0.003(2) 0.004(2)
C18 0.030(3) 0.032(3) 0.040(3) 0.000(2) 0.005(2) 0.006(2)
C4 0.034(3) 0.035(3) 0.035(3) -0.001(2) 0.003(2) 0.001(2)
C2 0.042(3) 0.033(3) 0.050(4) -0.005(3) 0.012(3) -0.005(3)
C14 0.037(3) 0.034(3) 0.038(3) -0.005(2) 0.011(2) 0.000(2)
O13 0.078(4) 0.054(4) 0.111(5) -0.029(3) 0.040(4) -0.021(3)
C38 0.039(3) 0.038(3) 0.056(4) 0.005(3) 0.002(3) -0.004(3)
O16 0.059(3) 0.065(4) 0.108(5) 0.030(4) 0.030(3) 0.013(3)
C40 0.044(4) 0.032(3) 0.049(4) 0.007(3) 0.010(3) 0.004(3)
O18 0.087(5) 0.050(4) 0.108(5) -0.026(3) -0.023(4) 0.012(3)
C1 0.051(4) 0.032(3) 0.048(4) -0.006(3) 0.017(3) -0.004(3)
C41 0.041(3) 0.035(3) 0.047(4) 0.006(3) 0.009(3) 0.000(3)
C26 0.043(4) 0.043(4) 0.065(5) 0.014(3) 0.024(3) 0.014(3)
O26 0.123(6) 0.080(5) 0.056(4) -0.004(3) 0.002(4) 0.053(4)
C25 0.047(4) 0.037(3) 0.061(4) 0.017(3) 0.015(3) 0.009(3)
O17 0.078(4) 0.063(4) 0.062(4) 0.016(3) 0.003(3) 0.004(3)
C17 0.048(4) 0.029(3) 0.036(3) -0.002(2) 0.010(3) -0.001(2)
C37 0.042(3) 0.036(3) 0.050(4) 0.008(3) 0.006(3) -0.006(3)
O12 0.045(3) 0.055(4) 0.139(6) -0.012(4) 0.026(3) -0.010(3)
O20 0.196(10) 0.111(7) 0.064(5) -0.009(4) -0.014(5) 0.014(7)
O14 0.120(6) 0.092(5) 0.069(4) 0.029(4) -0.001(4) -0.015(4)
O23 0.096(5) 0.068(4) 0.058(4) -0.014(3) 0.000(3) 0.001(3)
O21 0.146(7) 0.069(5) 0.152(8) -0.009(5) 0.105(6) -0.018(5)
O22 0.063(4) 0.064(4) 0.224(10) 0.065(6) 0.004(5) 0.000(3)
N4 0.038(3) 0.039(3) 0.039(3) -0.003(2) 0.004(2) 0.001(2)
N6 0.060(4) 0.033(3) 0.060(4) 0.003(3) 0.026(3) -0.002(2)
N2 0.043(3) 0.030(3) 0.040(3) 0.000(2) 0.008(2) 0.002(2)
C6 0.044(3) 0.031(3) 0.044(4) 0.001(2) 0.015(3) -0.001(2)
C19 0.041(3) 0.039(3) 0.039(3) -0.004(3) 0.004(3) 0.000(3)
C16 0.042(3) 0.032(3) 0.038(3) -0.004(2) 0.008(2) -0.004(2)
C30 0.064(5) 0.026(3) 0.069(5) 0.003(3) 0.028(4) 0.006(3)
C42 0.047(4) 0.052(4) 0.045(4) -0.001(3) 0.004(3) -0.002(3)
N8 0.043(3) 0.038(3) 0.115(6) 0.010(3) -0.020(4) -0.004(3)
C11 0.041(3) 0.044(4) 0.049(4) 0.001(3) -0.001(3) -0.006(3)
C10 0.040(3) 0.038(3) 0.048(4) -0.002(3) 0.007(3) -0.006(3)
C43 0.065(5) 0.055(5) 0.124(9) 0.025(5) 0.054(6) 0.010(4)
C31 0.121(8) 0.037(4) 0.060(5) 0.001(3) 0.048(5) -0.001(4)
O24 0.066(4) 0.094(5) 0.111(6) 0.016(4) 0.006(4) -0.019(4)
O19 0.099(6) 0.089(6) 0.230(12) 0.059(7) -0.032(7) -0.057(5)
O28 0.049(3) 0.034(2) 0.041(3) 0.003(2) -0.0008(19) -0.002(2)
O6 0.047(3) 0.046(3) 0.040(3) -0.001(2) 0.007(2) -0.004(2)
O5 0.047(3) 0.044(3) 0.043(3) 0.007(2) 0.005(2) 0.003(2)
O4 0.052(3) 0.038(2) 0.043(3) 0.0032(19) -0.002(2) -0.007(2)
O3 0.048(3) 0.043(3) 0.040(3) 0.008(2) 0.002(2) -0.001(2)
O9 0.072(4) 0.061(4) 0.087(4) 0.004(3) 0.040(3) 0.011(3)
O8 0.058(3) 0.053(3) 0.054(3) 0.001(2) -0.003(2) 0.004(2)
C22 0.040(3) 0.039(3) 0.044(4) 0.000(3) 0.000(3) 0.002(3)
O10 0.071(4) 0.079(4) 0.058(4) 0.003(3) -0.003(3) -0.004(3)
O7 0.100(5) 0.045(3) 0.054(3) -0.004(2) -0.013(3) -0.009(3)
C8 0.060(4) 0.042(4) 0.038(4) 0.008(3) 0.003(3) 0.000(3)
C13 0.071(5) 0.047(4) 0.033(3) -0.006(3) 0.010(3) 0.003(3)
C7 0.056(4) 0.038(3) 0.042(4) 0.004(3) 0.016(3) -0.005(3)
C20 0.042(3) 0.047(4) 0.039(3) 0.000(3) 0.008(3) 0.006(3)
C21 0.049(4) 0.067(5) 0.046(4) 0.000(3) 0.014(3) 0.003(3)
C23 0.044(4) 0.048(4) 0.044(4) -0.009(3) 0.006(3) -0.001(3)
C12 0.061(4) 0.042(4) 0.044(4) -0.002(3) -0.005(3) -0.003(3)
C32 0.106(7) 0.049(5) 0.046(4) -0.005(3) 0.008(4) -0.003(5)
C34 0.055(4) 0.043(4) 0.093(7) 0.020(4) 0.030(4) 0.007(3)
C35 0.043(4) 0.056(5) 0.098(7) 0.022(5) 0.003(4) 0.000(3)
C44 0.074(6) 0.084(7) 0.097(8) 0.000(6) 0.033(6) 0.020(5)
C46 0.065(6) 0.060(6) 0.113(9) 0.009(5) -0.013(6) 0.003(4)
C47 0.123(9) 0.082(7) 0.078(7) -0.025(6) 0.021(6) -0.049(7)
O29 0.089(4) 0.051(3) 0.050(3) -0.012(2) 0.005(3) 0.004(3)
O30 0.074(4) 0.038(3) 0.071(4) 0.013(3) -0.021(3) -0.004(3)
C9 0.051(4) 0.046(4) 0.040(4) 0.005(3) 0.004(3) 0.000(3)
O27 0.141(7) 0.070(4) 0.071(4) 0.006(3) 0.005(4) -0.010(4)
C24 0.052(4) 0.050(4) 0.037(3) -0.007(3) 0.001(3) 0.000(3)
C33 0.067(5) 0.079(6) 0.060(5) 0.017(4) -0.013(4) -0.035(5)
C48 0.055(5) 0.072(6) 0.100(7) -0.008(5) -0.001(5) 0.008(4)
C45 0.134(10) 0.082(7) 0.047(5) 0.005(5) 0.017(5) 0.051(7)
C36 0.107(8) 0.064(6) 0.065(6) 0.002(5) -0.012(5) -0.007(5)

loop_
_atom_type_symbol
_atom_type_description
_atom_type_scat_dispersion_real
_atom_type_scat_dispersion_imag
_atom_type_scat_source
C C 0.0033 0.0016 'International Tables Vol C Tables 4.2.6.8 and 6.1.1.4'
H H 0.0000 0.0000 'International Tables Vol C Tables 4.2.6.8 and 6.1.1.4'
N N 0.0061 0.0033 'International Tables Vol C Tables 4.2.6.8 and 6.1.1.4'
O O 0.0106 0.0060 'International Tables Vol C Tables 4.2.6.8 and 6.1.1.4'
Cl Cl 0.1484 0.1585 'International Tables Vol C Tables 4.2.6.8 and 6.1.1.4'
Ni Ni 0.3393 1.1124 'International Tables Vol C Tables 4.2.6.8 and 6.1.1.4'

loop_
_geom_angle_atom_site_label_1
_geom_angle_atom_site_label_2
_geom_angle_atom_site_label_3
_geom_angle
_geom_angle_site_symmetry_1
_geom_angle_site_symmetry_3
O1 Ni1 N3 91.30(19) . .
O1 Ni1 O2 176.47(18) . .
N3 Ni1 O2 88.53(18) . .
O1 Ni1 N7 91.2(2) . .
N3 Ni1 N7 177.0(2) . .
O2 Ni1 N7 89.11(19) . .
O1 Ni1 N5 89.57(19) . .
N3 Ni1 N5 89.85(19) . .
O2 Ni1 N5 93.96(19) . .
N7 Ni1 N5 88.4(2) . .
O1 Ni1 N1 87.52(19) . .
N3 Ni1 N1 88.77(19) . .
O2 Ni1 N1 88.95(19) . .
N7 Ni1 N1 93.1(2) . .
N5 Ni1 N1 176.7(2) . .
O21 Cl3 O19 112.5(7) . .
O21 Cl3 O20 106.2(7) . .
O19 Cl3 O20 103.8(7) . .
O21 Cl3 O22 110.5(5) . .
O19 Cl3 O22 113.1(5) . .
O20 Cl3 O22 110.3(6) . .
O24 Cl4 O25 108.6(5) . .
O24 Cl4 O23 108.1(5) . .
O25 Cl4 O23 110.7(4) . .
O24 Cl4 O26 110.2(5) . .
O25 Cl4 O26 109.9(4) . .
O23 Cl4 O26 109.3(4) . .
O12 Cl1 O13 110.9(4) . .
O12 Cl1 O14 111.8(5) . .
O13 Cl1 O14 107.8(5) . .
O12 Cl1 O11 110.0(3) . .
O13 Cl1 O11 109.7(3) . .
O14 Cl1 O11 106.6(4) . .
O18 Cl2 O16 113.1(5) . .
O18 Cl2 O15 110.0(4) . .
O16 Cl2 O15 110.2(3) . .
O18 Cl2 O17 107.3(4) . .
O16 Cl2 O17 109.5(4) . .
O15 Cl2 O17 106.6(3) . .
Ni1 O2 H2C 129.2 . .
Ni1 O2 H2D 126.0 . .
H2C O2 H2D 104.6 . .
C25 N5 C29 118.1(5) . .
C25 N5 Ni1 120.4(4) . .
C29 N5 Ni1 121.5(4) . .
C18 N3 C14 117.5(5) . .
C18 N3 Ni1 121.8(4) . .
C14 N3 Ni1 120.6(4) . .
C41 N7 C37 117.5(5) . .
C41 N7 Ni1 122.5(4) . .
C37 N7 Ni1 119.8(4) . .
Ni1 O1 H1C 131.3 . .
Ni1 O1 H1D 113.5 . .
H1C O1 H1D 115.1 . .
C5 N1 C1 116.7(5) . .
C5 N1 Ni1 123.9(4) . .
C1 N1 Ni1 119.4(4) . .
C4 C3 C2 116.7(5) . .
C4 C3 C6 122.7(6) . .
C2 C3 C6 120.5(6) . .
C29 C28 C27 120.2(6) . .
C29 C28 H28 119.9 . .
C27 C28 H28 119.9 . .
N1 C5 C4 123.5(5) . .
N1 C5 H5 118.3 . .
C4 C5 H5 118.3 . .
C26 C27 C28 116.5(6) . .
C26 C27 C30 121.0(6) . .
C28 C27 C30 122.3(6) . .
C40 C39 C38 116.2(6) . .
C40 C39 C42 122.8(6) . .
C38 C39 C42 120.9(6) . .
N5 C29 C28 122.5(6) . .
N5 C29 H29 118.7 . .
C28 C29 H29 118.7 . .
C14 C15 C16 119.8(6) . .
C14 C15 H15 120.1 . .
C16 C15 H15 120.1 . .
N3 C18 C17 122.9(5) . .
N3 C18 H18 118.6 . .
C17 C18 H18 118.6 . .
C3 C4 C5 119.2(6) . .
C3 C4 H4 120.4 . .
C5 C4 H4 120.4 . .
C1 C2 C3 120.3(6) . .
C1 C2 H2 119.9 . .
C3 C2 H2 119.9 . .
N3 C14 C15 123.1(6) . .
N3 C14 H14 118.5 . .
C15 C14 H14 118.5 . .
C37 C38 C39 121.0(6) . .
C37 C38 H38 119.5 . .
C39 C38 H38 119.5 . .
C41 C40 C39 119.9(6) . .
C41 C40 H40 120.0 . .
C39 C40 H40 120.0 . .
N1 C1 C2 123.7(6) . .
N1 C1 H1 118.2 . .
C2 C1 H1 118.2 . .
N7 C41 C40 123.2(6) . .
N7 C41 H41 118.4 . .
C40 C41 H41 118.4 . .
C27 C26 C25 120.8(6) . .
C27 C26 H26 119.6 . .
C25 C26 H26 119.6 . .
N5 C25 C26 121.8(6) . .
N5 C25 H25 119.1 . .
C26 C25 H25 119.1 . .
C18 C17 C16 119.7(6) . .
C18 C17 H17 120.1 . .
C16 C17 H17 120.1 . .
N7 C37 C38 122.2(6) . .
N7 C37 H37 118.9 . .
C38 C37 H37 118.9 . .
C19 N4 C20 112.6(5) . .
C19 N4 C22 107.1(5) . .
C20 N4 C22 111.8(5) . .
C19 N4 H6 107.1 . .
C20 N4 H6 111.5 . .
C22 N4 H6 106.5 . .
C34 N6 C30 112.6(6) . .
C34 N6 C31 112.8(6) . .
C30 N6 C31 110.7(6) . .
C10 N2 C6 112.8(5) . .
C10 N2 C7 108.2(5) . .
C6 N2 C7 111.4(5) . .
N2 C6 C3 114.5(5) . .
N2 C6 H6A 108.6 . .
C3 C6 H6A 108.6 . .
N2 C6 H6B 108.6 . .
C3 C6 H6B 108.6 . .
H6A C6 H6B 107.6 . .
C16 C19 N4 113.7(5) . .
C16 C19 H19A 108.8 . .
N4 C19 H19A 108.8 . .
C16 C19 H19B 108.8 . .
N4 C19 H19B 108.8 . .
H19A C19 H19B 107.7 . .
C15 C16 C17 117.0(6) . .
C15 C16 C19 120.5(6) . .
C17 C16 C19 122.4(5) . .
N6 C30 C27 113.6(5) . .
N6 C30 H30A 108.8 . .
C27 C30 H30A 108.8 . .
N6 C30 H30B 108.8 . .
C27 C30 H30B 108.8 . .
H30A C30 H30B 107.7 . .
C39 C42 N8 112.6(6) . .
C39 C42 H42A 109.1 . .
N8 C42 H42A 109.1 . .
C39 C42 H42B 109.1 . .
N8 C42 H42B 109.1 . .
H42A C42 H42B 107.8 . .
C46 N8 C42 114.8(7) . .
C46 N8 C43 105.6(8) . .
C42 N8 C43 111.6(6) . .
C46 N8 H8 108.2 . .
C42 N8 H8 108.2 . .
C43 N8 H8 108.2 . .
O4 C11 C10 107.9(5) . .
O4 C11 H11A 110.1 . .
C10 C11 H11A 110.1 . .
O4 C11 H11B 110.1 . .
C10 C11 H11B 110.1 . .
H11A C11 H11B 108.4 . .
N2 C10 C11 113.4(5) . .
N2 C10 H10A 108.9 . .
C11 C10 H10A 108.9 . .
N2 C10 H10B 108.9 . .
C11 C10 H10B 108.9 . .
H10A C10 H10B 107.7 . .
C44 C43 N8 112.7(8) . .
C44 C43 H43A 109.1 . .
N8 C43 H43A 109.1 . .
C44 C43 H43B 109.1 . .
N8 C43 H43B 109.1 . .
H43A C43 H43B 107.8 . .
C32 C31 N6 114.4(7) . .
C32 C31 H31A 108.7 . .
N6 C31 H31A 108.7 . .
C32 C31 H31B 108.7 . .
N6 C31 H31B 108.7 . .
H31A C31 H31B 107.6 . .
H28D O28 H28C 96.1 . .
C24 O6 C23 112.7(5) . .
C21 O5 C13 114.3(6) . 2_646
C12 O4 C11 113.1(5) . .
C8 O3 C9 113.1(5) . .
C44 O9 C45 113.8(8) . .
C36 O8 C35 111.8(7) . .
C23 C22 N4 113.5(5) . .
C23 C22 H22A 108.9 . .
N4 C22 H22A 108.9 . .
C23 C22 H22B 108.9 . .
N4 C22 H22B 108.9 . .
H22A C22 H22B 107.7 . .
C48 O10 C47 117.3(8) . .
C32 O7 C33 114.5(7) . .
O3 C8 C7 109.0(5) . .
O3 C8 H8A 109.9 . .
C7 C8 H8A 109.9 . .
O3 C8 H8B 109.9 . .
C7 C8 H8B 109.9 . .
H8A C8 H8B 108.3 . .
O5 C13 C12 111.5(6) 2_656 .
O5 C13 H13A 109.3 2_656 .
C12 C13 H13A 109.3 . .
O5 C13 H13B 109.3 2_656 .
C12 C13 H13B 109.3 . .
H13A C13 H13B 108.0 . .
N2 C7 C8 112.7(5) . .
N2 C7 H7A 109.0 . .
C8 C7 H7A 109.0 . .
N2 C7 H7B 109.0 . .
C8 C7 H7B 109.0 . .
H7A C7 H7B 107.8 . .
C21 C20 N4 112.6(5) . .
C21 C20 H20A 109.1 . .
N4 C20 H20A 109.1 . .
C21 C20 H20B 109.1 . .
N4 C20 H20B 109.1 . .
H20A C20 H20B 107.8 . .
O5 C21 C20 109.8(6) . .
O5 C21 H21A 109.7 . .
C20 C21 H21A 109.7 . .
O5 C21 H21B 109.7 . .
C20 C21 H21B 109.7 . .
H21A C21 H21B 108.2 . .
O6 C23 C22 114.8(5) . .
O6 C23 H23A 108.6 . .
C22 C23 H23A 108.6 . .
O6 C23 H23B 108.6 . .
C22 C23 H23B 108.6 . .
H23A C23 H23B 107.5 . .
O4 C12 C13 109.4(6) . .
O4 C12 H12A 109.8 . .
C13 C12 H12A 109.8 . .
O4 C12 H12B 109.8 . .
C13 C12 H12B 109.8 . .
H12A C12 H12B 108.2 . .
O7 C32 C31 110.9(7) . .
O7 C32 H32A 109.5 . .
C31 C32 H32A 109.5 . .
O7 C32 H32B 109.5 . .
C31 C32 H32B 109.5 . .
H32A C32 H32B 108.0 . .
N6 C34 C35 113.7(6) . .
N6 C34 H34A 108.8 . .
C35 C34 H34A 108.8 . .
N6 C34 H34B 108.8 . .
C35 C34 H34B 108.8 . .
H34A C34 H34B 107.7 . .
O8 C35 C34 107.1(6) . .
O8 C35 H35A 110.3 . .
C34 C35 H35A 110.3 . .
O8 C35 H35B 110.3 . .
C34 C35 H35B 110.3 . .
H35A C35 H35B 108.6 . .
O9 C44 C43 110.2(8) . .
O9 C44 H44A 109.6 . .
C43 C44 H44A 109.6 . .
O9 C44 H44B 109.6 . .
C43 C44 H44B 109.6 . .
H44A C44 H44B 108.1 . .
C47 C46 N8 114.1(10) . .
C47 C46 H46A 108.7 . .
N8 C46 H46A 108.7 . .
C47 C46 H46B 108.7 . .
N8 C46 H46B 108.7 . .
H46A C46 H46B 107.6 . .
C46 C47 O10 114.9(8) . .
C46 C47 H47A 108.6 . .
O10 C47 H47A 108.6 . .
C46 C47 H47B 108.6 . .
O10 C47 H47B 108.6 . .
H47A C47 H47B 107.5 . .
H29D O29 H29C 97.4 . .
H30C O30 H30D 104.6 . .
O3 C9 C24 109.6(6) . 2_656
O3 C9 H9A 109.8 . .
C24 C9 H9A 109.8 2_656 .
O3 C9 H9B 109.8 . .
C24 C9 H9B 109.8 2_656 .
H9A C9 H9B 108.2 . .
O6 C24 C9 109.2(6) . 2_646
O6 C24 H24A 109.8 . .
C9 C24 H24A 109.8 2_646 .
O6 C24 H24B 109.8 . .
C9 C24 H24B 109.8 2_646 .
H24A C24 H24B 108.3 . .
O7 C33 C48 109.4(7) . 2_756
O7 C33 H33A 109.8 . .
C48 C33 H33A 109.8 2_756 .
O7 C33 H33B 109.8 . .
C48 C33 H33B 109.8 2_756 .
H33A C33 H33B 108.2 . .
O10 C48 C33 109.7(8) . 2_746
O10 C48 H48A 109.7 . .
C33 C48 H48A 109.7 2_746 .
O10 C48 H48B 109.7 . .
C33 C48 H48B 109.7 2_746 .
H48A C48 H48B 108.2 . .
O9 C45 C36 108.5(7) . 2_746
O9 C45 H45A 110.0 . .
C36 C45 H45A 110.0 2_746 .
O9 C45 H45B 110.0 . .
C36 C45 H45B 110.0 2_746 .
H45A C45 H45B 108.4 . .
O8 C36 C45 108.6(8) . 2_756
O8 C36 H36A 110.0 . .
C45 C36 H36A 110.0 2_756 .
O8 C36 H36B 110.0 . .
C45 C36 H36B 110.0 2_756 .
H36A C36 H36B 108.4 . .

loop_
_geom_bond_atom_site_label_1
_geom_bond_atom_site_label_2
_geom_bond_distance
_geom_bond_site_symmetry_2
Ni1 O1 2.096(4) .
Ni1 N3 2.097(5) .
Ni1 O2 2.106(4) .
Ni1 N7 2.109(5) .
Ni1 N5 2.112(5) .
Ni1 N1 2.113(5) .
Cl3 O21 1.383(7) .
Cl3 O19 1.385(8) .
Cl3 O20 1.397(8) .
Cl3 O22 1.410(7) .
Cl4 O24 1.413(7) .
Cl4 O25 1.417(6) .
Cl4 O23 1.424(6) .
Cl4 O26 1.425(6) .
Cl1 O12 1.402(6) .
Cl1 O13 1.415(6) .
Cl1 O14 1.441(7) .
Cl1 O11 1.455(5) .
Cl2 O18 1.414(6) .
Cl2 O16 1.413(6) .
Cl2 O15 1.452(5) .
Cl2 O17 1.459(6) .
O2 H2C 0.9207 .
O2 H2D 1.0858 .
N5 C25 1.326(8) .
N5 C29 1.344(8) .
N3 C18 1.349(8) .
N3 C14 1.349(7) .
N7 C41 1.339(8) .
N7 C37 1.347(8) .
O1 H1C 0.8576 .
O1 H1D 0.9169 .
N1 C5 1.338(8) .
N1 C1 1.338(8) .
C3 C4 1.391(9) .
C3 C2 1.394(9) .
C3 C6 1.511(8) .
C28 C29 1.380(8) .
C28 C27 1.384(9) .
C28 H28 0.9500 .
C5 C4 1.397(8) .
C5 H5 0.9500 .
C27 C26 1.379(9) .
C27 C30 1.516(9) .
C39 C40 1.394(9) .
C39 C38 1.393(9) .
C39 C42 1.492(10) .
C29 H29 0.9500 .
C15 C14 1.370(8) .
C15 C16 1.401(8) .
C15 H15 0.9500 .
C18 C17 1.373(9) .
C18 H18 0.9500 .
C4 H4 0.9500 .
C2 C1 1.371(9) .
C2 H2 0.9500 .
C14 H14 0.9500 .
C38 C37 1.373(9) .
C38 H38 0.9500 .
C40 C41 1.378(9) .
C40 H40 0.9500 .
C1 H1 0.9500 .
C41 H41 0.9500 .
C26 C25 1.395(9) .
C26 H26 0.9500 .
C25 H25 0.9500 .
C17 C16 1.403(9) .
C17 H17 0.9500 .
C37 H37 0.9500 .
N4 C19 1.509(8) .
N4 C20 1.517(8) .
N4 C22 1.517(8) .
N4 H6 1.0625 .
N6 C34 1.440(10) .
N6 C30 1.474(8) .
N6 C31 1.483(11) .
N2 C10 1.466(8) .
N2 C6 1.468(8) .
N2 C7 1.469(8) .
C6 H6A 0.9900 .
C6 H6B 0.9900 .
C19 C16 1.502(9) .
C19 H19A 0.9900 .
C19 H19B 0.9900 .
C30 H30A 0.9900 .
C30 H30B 0.9900 .
C42 N8 1.519(10) .
C42 H42A 0.9900 .
C42 H42B 0.9900 .
N8 C46 1.477(11) .
N8 C43 1.598(13) .
N8 H8 0.9300 .
C11 O4 1.434(8) .
C11 C10 1.518(10) .
C11 H11A 0.9900 .
C11 H11B 0.9900 .
C10 H10A 0.9900 .
C10 H10B 0.9900 .
C43 C44 1.408(14) .
C43 H43A 0.9900 .
C43 H43B 0.9900 .
C31 C32 1.468(14) .
C31 H31A 0.9900 .
C31 H31B 0.9900 .
O28 H28D 0.8248 .
O28 H28C 0.8684 .
O6 C24 1.406(8) .
O6 C23 1.416(8) .
O5 C21 1.400(8) .
O5 C13 1.419(8) 2_646
O4 C12 1.413(8) .
O3 C8 1.421(8) .
O3 C9 1.426(8) .
O9 C44 1.393(12) .
O9 C45 1.427(12) .
O8 C36 1.346(10) .
O8 C35 1.446(10) .
C22 C23 1.508(9) .
C22 H22A 0.9900 .
C22 H22B 0.9900 .
O10 C48 1.354(11) .
O10 C47 1.495(12) .
O7 C32 1.405(10) .
O7 C33 1.410(10) .
C8 C7 1.512(10) .
C8 H8A 0.9900 .
C8 H8B 0.9900 .
C13 O5 1.419(8) 2_656
C13 C12 1.462(11) .
C13 H13A 0.9900 .
C13 H13B 0.9900 .
C7 H7A 0.9900 .
C7 H7B 0.9900 .
C20 C21 1.479(10) .
C20 H20A 0.9900 .
C20 H20B 0.9900 .
C21 H21A 0.9900 .
C21 H21B 0.9900 .
C23 H23A 0.9900 .
C23 H23B 0.9900 .
C12 H12A 0.9900 .
C12 H12B 0.9900 .
C32 H32A 0.9900 .
C32 H32B 0.9900 .
C34 C35 1.513(13) .
C34 H34A 0.9900 .
C34 H34B 0.9900 .
C35 H35A 0.9900 .
C35 H35B 0.9900 .
C44 H44A 0.9900 .
C44 H44B 0.9900 .
C46 C47 1.393(15) .
C46 H46A 0.9900 .
C46 H46B 0.9900 .
C47 H47A 0.9900 .
C47 H47B 0.9900 .
O29 H29D 0.9900 .
O29 H29C 1.1192 .
O30 H30C 1.0350 .
O30 H30D 1.0014 .
C9 C24 1.495(10) 2_656
C9 H9A 0.9900 .
C9 H9B 0.9900 .
C24 C9 1.495(10) 2_646
C24 H24A 0.9900 .
C24 H24B 0.9900 .
C33 C48 1.549(14) 2_756
C33 H33A 0.9900 .
C33 H33B 0.9900 .
C48 C33 1.549(14) 2_746
C48 H48A 0.9900 .
C48 H48B 0.9900 .
C45 C36 1.488(15) 2_746
C45 H45A 0.9900 .
C45 H45B 0.9900 .
C36 C45 1.488(15) 2_756
C36 H36A 0.9900 .
C36 H36B 0.9900 .

loop_
_geom_hbond_atom_site_label_D
_geom_hbond_atom_site_label_H
_geom_hbond_atom_site_label_A
_geom_hbond_distance_DH
_geom_hbond_distance_HA
_geom_hbond_distance_DA
_geom_hbond_angle_DHA
_geom_hbond_site_symmetry_A
N8 H8 O30 0.93 1.81 2.723(8) 167.7 .
N4 H6 O28 1.06 1.67 2.702(7) 162.4 .
O1 H1D O20 0.92 2.22 2.939(12) 134.3 .
O1 H1C O29 0.86 1.89 2.660(7) 149.3 .
O29 H29C O27 1.12 1.64 2.745(9) 166.2 .
O2 H2D O11 1.09 1.93 2.792(6) 133.9 .
O2 H2C O15 0.92 1.86 2.739(7) 158.0 .
O28 H28C O3 0.87 2.02 2.840(6) 156.1 2_646
O28 H28D O4 0.82 1.98 2.797(6) 171.6 2_646
O30 H30D O7 1.00 1.83 2.791(7) 159.7 2_746
O30 H30C O8 1.04 1.73 2.747(7) 167.9 2_746
